data_1561250
loop_
_publ_author_name
'Sen, Abhijit'
'Roy, Soumyabrata'
'Peter, Sebastian C.'
'Paul, Arpita'
'Waghmare, Umesh V.'
'Sundaresan, A.'

_publ_section_title
;
 Order-disorder structural phase transition and magnetocaloric effect in
 organic-inorganic halide hybrid (C2H5NH3)2CoCl4
;
_journal_name_full 'Journal of Solid State Chemistry'
_journal_page_first 431
_journal_page_last 440
_journal_paper_doi 10.1016/j.jssc.2017.10.036
_journal_volume 258
_journal_year 2018
_chemical_formula_moiety '2(C2 H8 N), Cl4 Co'
_chemical_formula_sum 'C4 H16 Cl4 Co N2'
_chemical_formula_weight 292.92
_space_group_crystal_system orthorhombic
_space_group_IT_number 19
_space_group_name_Hall 'P 2ac 2ab'
_space_group_name_H-M_alt 'P 21 21 21'
_atom_sites_solution_hydrogens geom
_cell_angle_alpha 90
_cell_angle_beta 90
_cell_angle_gamma 90
_cell_formula_units_Z 4
_cell_length_a 7.6215(11)
_cell_length_b 9.7364(15)
_cell_length_c 16.983(3)
_cell_measurement_reflns_used 9966
_cell_measurement_temperature 200.0
_cell_measurement_theta_max 28.283
_cell_measurement_theta_min 2.411
_cell_volume 1260.2(3)
_computing_cell_refinement 'SAINT v8.34A (Bruker, 2013)'
_computing_data_reduction 'SAINT v8.34A (Bruker, 2013)'
_computing_molecular_graphics 'Olex2 (Dolomanov et al., 2009)'
_computing_publication_material 'Olex2 (Dolomanov et al., 2009)'
_computing_structure_refinement 'ShelXL (Sheldrick, 2015)'
_diffrn_ambient_temperature 200.0
_diffrn_measured_fraction_theta_full 0.999
_diffrn_measured_fraction_theta_max 0.993
_diffrn_measurement_device_type 'Bruker D8 Venture'
_diffrn_radiation_type MoK\a
_diffrn_radiation_wavelength 0.71073
_diffrn_reflns_av_R_equivalents 0.0622
_diffrn_reflns_av_unetI/netI 0.0453
_diffrn_reflns_Laue_measured_fraction_full 0.999
_diffrn_reflns_Laue_measured_fraction_max 0.993
_diffrn_reflns_limit_h_max 10
_diffrn_reflns_limit_h_min -10
_diffrn_reflns_limit_k_max 13
_diffrn_reflns_limit_k_min -12
_diffrn_reflns_limit_l_max 22
_diffrn_reflns_limit_l_min -18
_diffrn_reflns_number 18004
_diffrn_reflns_point_group_measured_fraction_full 0.999
_diffrn_reflns_point_group_measured_fraction_max 0.988
_diffrn_reflns_theta_full 26.000
_diffrn_reflns_theta_max 28.412
_diffrn_reflns_theta_min 2.411
_exptl_absorpt_coefficient_mu 2.164
_exptl_absorpt_correction_T_max 0.7457
_exptl_absorpt_correction_T_min 0.5460
_exptl_absorpt_correction_type multi-scan
_exptl_absorpt_process_details
'SADABS-2014/5 (Bruker,2014/5) was used for absorption correction. wR2(int) was 0.1138 before and 0.0753 after correction. The Ratio of minimum to maximum transmission is 0.7322. The \l/2 correction factor is Not present.'
_exptl_crystal_colour 'clear dark blue'
_exptl_crystal_colour_lustre clear
_exptl_crystal_colour_modifier dark
_exptl_crystal_colour_primary blue
_exptl_crystal_density_diffrn 1.544
_exptl_crystal_description plate
_exptl_crystal_F_000 596
_exptl_crystal_size_max 0.2
_exptl_crystal_size_mid 0.16
_exptl_crystal_size_min 0.06
_refine_diff_density_max 0.511
_refine_diff_density_min -0.400
_refine_diff_density_rms 0.081
_refine_ls_abs_structure_details
;
 Flack x determined using 1004 quotients [(I+)-(I-)]/[(I+)+(I-)]
 (Parsons, Flack and Wagner, Acta Cryst. B69 (2013) 249-259).
;
_refine_ls_abs_structure_Flack 0.171(12)
_refine_ls_extinction_coef .
_refine_ls_extinction_method none
_refine_ls_goodness_of_fit_ref 1.051
_refine_ls_hydrogen_treatment constr
_refine_ls_matrix_type full
_refine_ls_number_parameters 104
_refine_ls_number_reflns 3135
_refine_ls_number_restraints 0
_refine_ls_restrained_S_all 1.051
_refine_ls_R_factor_all 0.0519
_refine_ls_R_factor_gt 0.0391
_refine_ls_shift/su_max 0.000
_refine_ls_shift/su_mean 0.000
_refine_ls_structure_factor_coef Fsqd
_refine_ls_weighting_details 'w=1/[\s^2^(Fo^2^)+(0.0305P)^2^+1.1101P] where P=(Fo^2^+2Fc^2^)/3'
_refine_ls_weighting_scheme calc
_refine_ls_wR_factor_gt 0.0787
_refine_ls_wR_factor_ref 0.0840
_reflns_Friedel_coverage 0.722
_reflns_Friedel_fraction_full 0.999
_reflns_Friedel_fraction_max 0.982
_reflns_number_gt 2704
_reflns_number_total 3135
_reflns_threshold_expression 'I > 2\s(I)'
_cod_data_source_file 200K.cif
_cod_data_source_block 200K
_cod_original_cell_volume 1260.3(3)
_cod_database_code 1561250
_shelx_space_group_comment
;
The symmetry employed for this shelxl refinement is uniquely defined
by the following loop, which should always be used as a source of
symmetry information in preference to the above space-group names.
They are only intended as comments.
;
_olex2_refinement_description
;
1. Fixed Uiso
 At 1.2 times of:
  All C(H,H) groups, All N(H,H,H) groups
 At 1.5 times of:
  All C(H,H,H) groups
2.a Secondary CH2 refined with riding coordinates:
 C2(H2A,H2B), C4(H4A,H4B)
2.b Idealised Me refined as rotating group:
 N1(H1A,H1B,H1C), C1(H1D,H1E,H1F), N2(H2C,H2D,H2E), C3(H3A,H3B,H3C)
;
_olex2_submission_special_instructions 'No special instructions were received'

loop_
_space_group_symop_operation_xyz
'x, y, z'
'-x+1/2, -y, z+1/2'
'-x, y+1/2, -z+1/2'
'x+1/2, -y+1/2, -z'

loop_
_atom_site_label
_atom_site_type_symbol
_atom_site_fract_x
_atom_site_fract_y
_atom_site_fract_z
_atom_site_U_iso_or_equiv
_atom_site_adp_type
_atom_site_occupancy
_atom_site_site_symmetry_order
_atom_site_calc_flag
_atom_site_refinement_flags_posn
_atom_site_refinement_flags_adp
_atom_site_refinement_flags_occupancy
_atom_site_disorder_assembly
_atom_site_disorder_group
N1 N 0.0066(5) 0.3851(5) 0.5599(3) 0.0389(10) Uani 1 1 d . . . . .
H1A H -0.0455 0.3023 0.5682 0.047 Uiso 1 1 calc GR . . . .
H1B H 0.0733 0.3811 0.5155 0.047 Uiso 1 1 calc GR . . . .
H1C H -0.0773 0.4508 0.5541 0.047 Uiso 1 1 calc GR . . . .
C1 C 0.0156(9) 0.4287(8) 0.7019(4) 0.0620(19) Uani 1 1 d . . . . .
H1D H -0.0813 0.4936 0.6946 0.093 Uiso 1 1 calc GR . . . .
H1E H 0.0911 0.4604 0.7449 0.093 Uiso 1 1 calc GR . . . .
H1F H -0.0317 0.3378 0.7149 0.093 Uiso 1 1 calc GR . . . .
C2 C 0.1197(7) 0.4198(6) 0.6283(3) 0.0396(12) Uani 1 1 d . . . . .
H2A H 0.2115 0.3486 0.6343 0.048 Uiso 1 1 calc R . . . .
H2B H 0.1787 0.5088 0.6185 0.048 Uiso 1 1 calc R . . . .
N2 N 0.5725(6) 0.8041(4) 0.6237(2) 0.0381(10) Uani 1 1 d . . . . .
H2C H 0.5616 0.7193 0.6017 0.046 Uiso 1 1 calc GR . . . .
H2D H 0.6752 0.8429 0.6079 0.046 Uiso 1 1 calc GR . . . .
H2E H 0.4812 0.8579 0.6082 0.046 Uiso 1 1 calc GR . . . .
C3 C 0.4054(10) 0.7266(7) 0.7379(4) 0.0608(18) Uani 1 1 d . . . . .
H3A H 0.3976 0.6329 0.7170 0.091 Uiso 1 1 calc GR . . . .
H3B H 0.3054 0.7805 0.7189 0.091 Uiso 1 1 calc GR . . . .
H3C H 0.4037 0.7237 0.7955 0.091 Uiso 1 1 calc GR . . . .
C4 C 0.5716(9) 0.7913(6) 0.7107(3) 0.0469(14) Uani 1 1 d . . . . .
H4A H 0.5838 0.8834 0.7348 0.056 Uiso 1 1 calc R . . . .
H4B H 0.6726 0.7346 0.7277 0.056 Uiso 1 1 calc R . . . .
Co1 Co 0.54760(8) 0.52606(7) 0.45518(4) 0.02787(16) Uani 1 1 d . . . . .
Cl1 Cl 0.48917(19) 0.75100(13) 0.43572(8) 0.0443(3) Uani 1 1 d . . . . .
Cl2 Cl 0.78510(17) 0.44720(14) 0.38923(8) 0.0406(3) Uani 1 1 d . . . . .
Cl3 Cl 0.30157(15) 0.40958(12) 0.41615(7) 0.0340(3) Uani 1 1 d . . . . .
Cl4 Cl 0.59142(15) 0.47891(13) 0.58493(6) 0.0339(3) Uani 1 1 d . . . . .

loop_
_atom_site_aniso_label
_atom_site_aniso_U_11
_atom_site_aniso_U_22
_atom_site_aniso_U_33
_atom_site_aniso_U_23
_atom_site_aniso_U_13
_atom_site_aniso_U_12
N1 0.030(2) 0.044(2) 0.043(2) 0.004(2) 0.0030(19) -0.0013(18)
C1 0.043(4) 0.096(5) 0.047(3) 0.001(3) -0.004(3) 0.000(3)
C2 0.026(3) 0.039(3) 0.053(3) 0.000(2) -0.004(2) 0.004(2)
N2 0.038(3) 0.034(2) 0.042(2) 0.0027(18) 0.009(2) -0.004(2)
C3 0.066(5) 0.068(4) 0.049(3) 0.012(3) 0.024(3) 0.006(3)
C4 0.053(4) 0.051(3) 0.036(3) 0.000(2) -0.010(3) -0.003(3)
Co1 0.0212(3) 0.0283(3) 0.0341(3) 0.0004(3) -0.0018(3) -0.0005(3)
Cl1 0.0505(9) 0.0293(6) 0.0530(8) 0.0065(5) -0.0111(6) -0.0005(5)
Cl2 0.0285(6) 0.0469(8) 0.0464(7) -0.0073(6) 0.0063(5) 0.0003(5)
Cl3 0.0236(6) 0.0371(6) 0.0414(6) -0.0038(5) -0.0046(5) -0.0034(5)
Cl4 0.0310(6) 0.0365(6) 0.0341(6) 0.0054(5) -0.0014(5) 0.0033(5)

loop_
_atom_type_symbol
_atom_type_description
_atom_type_scat_dispersion_real
_atom_type_scat_dispersion_imag
_atom_type_scat_source
C C 0.0033 0.0016 'International Tables Vol C Tables 4.2.6.8 and 6.1.1.4'
H H 0.0000 0.0000 'International Tables Vol C Tables 4.2.6.8 and 6.1.1.4'
Cl Cl 0.1484 0.1585 'International Tables Vol C Tables 4.2.6.8 and 6.1.1.4'
Co Co 0.3494 0.9721 'International Tables Vol C Tables 4.2.6.8 and 6.1.1.4'
N N 0.0061 0.0033 'International Tables Vol C Tables 4.2.6.8 and 6.1.1.4'

loop_
_geom_angle_atom_site_label_1
_geom_angle_atom_site_label_2
_geom_angle_atom_site_label_3
_geom_angle
_geom_angle_site_symmetry_1
_geom_angle_site_symmetry_3
H1A N1 H1B 109.5 . .
H1A N1 H1C 109.5 . .
H1B N1 H1C 109.5 . .
C2 N1 H1A 109.5 . .
C2 N1 H1B 109.5 . .
C2 N1 H1C 109.5 . .
H1D C1 H1E 109.5 . .
H1D C1 H1F 109.5 . .
H1E C1 H1F 109.5 . .
C2 C1 H1D 109.5 . .
C2 C1 H1E 109.5 . .
C2 C1 H1F 109.5 . .
N1 C2 H2A 109.4 . .
N1 C2 H2B 109.4 . .
C1 C2 N1 111.2(4) . .
C1 C2 H2A 109.4 . .
C1 C2 H2B 109.4 . .
H2A C2 H2B 108.0 . .
H2C N2 H2D 109.5 . .
H2C N2 H2E 109.5 . .
H2D N2 H2E 109.5 . .
C4 N2 H2C 109.5 . .
C4 N2 H2D 109.5 . .
C4 N2 H2E 109.5 . .
H3A C3 H3B 109.5 . .
H3A C3 H3C 109.5 . .
H3B C3 H3C 109.5 . .
C4 C3 H3A 109.5 . .
C4 C3 H3B 109.5 . .
C4 C3 H3C 109.5 . .
N2 C4 C3 110.4(5) . .
N2 C4 H4A 109.6 . .
N2 C4 H4B 109.6 . .
C3 C4 H4A 109.6 . .
C3 C4 H4B 109.6 . .
H4A C4 H4B 108.1 . .
Cl1 Co1 Cl2 114.47(6) . .
Cl1 Co1 Cl3 106.04(5) . .
Cl1 Co1 Cl4 111.48(5) . .
Cl2 Co1 Cl3 110.11(5) . .
Cl2 Co1 Cl4 107.07(5) . .
Cl4 Co1 Cl3 107.50(5) . .

loop_
_geom_bond_atom_site_label_1
_geom_bond_atom_site_label_2
_geom_bond_distance
_geom_bond_site_symmetry_2
N1 H1A 0.9100 .
N1 H1B 0.9100 .
N1 H1C 0.9100 .
N1 C2 1.484(7) .
C1 H1D 0.9800 .
C1 H1E 0.9800 .
C1 H1F 0.9800 .
C1 C2 1.484(8) .
C2 H2A 0.9900 .
C2 H2B 0.9900 .
N2 H2C 0.9100 .
N2 H2D 0.9100 .
N2 H2E 0.9100 .
N2 C4 1.482(7) .
C3 H3A 0.9800 .
C3 H3B 0.9800 .
C3 H3C 0.9800 .
C3 C4 1.488(9) .
C4 H4A 0.9900 .
C4 H4B 0.9900 .
Co1 Cl1 2.2592(14) .
Co1 Cl2 2.2628(14) .
Co1 Cl3 2.2895(13) .
Co1 Cl4 2.2754(13) .
